data_7201940
loop_
_publ_author_name
'Schulz-Dobrick, Martin'
'Jansen, Martin'

_publ_section_title
;
 Intermolecular forces in intercluster compounds consisting of gold
 clusters and fullerides and in a series of model compounds
 C60&#x00B7;2(PR3)AuCl
;
_journal_issue 6
_journal_name_full CrystEngComm
_journal_page_first 661
_journal_paper_doi 10.1039/b800093j
_journal_volume 10
_journal_year 2008
_chemical_formula_moiety 'C60, 2(C21 H21 Au Cl P)'
_chemical_formula_sum 'C102 H42 Au2 Cl2 P2'
_chemical_formula_weight 1794.13
_chemical_name_systematic
;
?
;
_space_group_IT_number 167
_symmetry_cell_setting trigonal
_symmetry_space_group_name_Hall '-R 3 2"c'
_symmetry_space_group_name_H-M 'R -3 c :H'
_atom_sites_solution_hydrogens geom
_atom_sites_solution_primary direct
_atom_sites_solution_secondary difmap
_audit_creation_method SHELXL-97
_cell_angle_alpha 90.00
_cell_angle_beta 90.00
_cell_angle_gamma 120.00
_cell_formula_units_Z 6
_cell_length_a 12.3426(2)
_cell_length_b 12.3426(2)
_cell_length_c 73.352(2)
_cell_measurement_temperature 100(2)
_cell_volume 9677.3(3)
_computing_cell_refinement 'SMART32 (Bruker AXS)'
_computing_data_collection 'SMART32 (Bruker AXS)'
_computing_data_reduction 'SMART32 (Bruker AXS)'
_computing_molecular_graphics 'Diamond 3.0b (Crystal-Impact, 2005)'
_computing_structure_refinement 'SHELXL-97 (Sheldrick, 1997)'
_computing_structure_solution 'SHELXS-97 (Sheldrick, 1990)'
_diffrn_ambient_temperature 100(2)
_diffrn_measured_fraction_theta_full 1.000
_diffrn_measured_fraction_theta_max 1.000
_diffrn_measurement_device_type 'AXS Bruker, SMART APEX'
_diffrn_radiation_monochromator graphite
_diffrn_radiation_source 'fine-focus sealed tube'
_diffrn_radiation_type MoK\a
_diffrn_radiation_wavelength 0.71073
_diffrn_reflns_av_R_equivalents 0.0312
_diffrn_reflns_av_sigmaI/netI 0.0116
_diffrn_reflns_limit_h_max 15
_diffrn_reflns_limit_h_min -15
_diffrn_reflns_limit_k_max 15
_diffrn_reflns_limit_k_min -15
_diffrn_reflns_limit_l_max 92
_diffrn_reflns_limit_l_min -91
_diffrn_reflns_number 32256
_diffrn_reflns_theta_full 26.76
_diffrn_reflns_theta_max 26.76
_diffrn_reflns_theta_min 1.98
_exptl_absorpt_coefficient_mu 4.735
_exptl_absorpt_correction_T_max 0.7977
_exptl_absorpt_correction_T_min 0.4510
_exptl_absorpt_correction_type empirical
_exptl_absorpt_process_details ' SADABS, G.M. Sheldrick, Bruker AXS Inc., Madison, WI (1998).'
_exptl_crystal_colour violet
_exptl_crystal_density_diffrn 1.847
_exptl_crystal_density_method 'not measured'
_exptl_crystal_description 'trigonal plate'
_exptl_crystal_F_000 5256
_exptl_crystal_size_max 0.20
_exptl_crystal_size_mid 0.15
_exptl_crystal_size_min 0.05
_refine_diff_density_max 0.579
_refine_diff_density_min -0.525
_refine_diff_density_rms 0.086
_refine_ls_extinction_method none
_refine_ls_goodness_of_fit_ref 1.084
_refine_ls_hydrogen_treatment constr
_refine_ls_matrix_type full
_refine_ls_number_parameters 164
_refine_ls_number_reflns 2303
_refine_ls_number_restraints 0
_refine_ls_restrained_S_all 1.084
_refine_ls_R_factor_all 0.0297
_refine_ls_R_factor_gt 0.0205
_refine_ls_shift/su_max 0.258
_refine_ls_shift/su_mean 0.004
_refine_ls_structure_factor_coef Fsqd
_refine_ls_weighting_details 'calc w=1/[\s^2^(Fo^2^)+(0.0309P)^2^+43.0730P] where P=(Fo^2^+2Fc^2^)/3'
_refine_ls_weighting_scheme calc
_refine_ls_wR_factor_gt 0.0560
_refine_ls_wR_factor_ref 0.0623
_reflns_number_gt 1720
_reflns_number_total 2303
_reflns_threshold_expression >2sigma(I)
_cod_data_source_file b800093j.txt
_cod_data_source_block C602Ptol3AuCl
_cod_original_cell_volume 9677.3(4)
_cod_original_sg_symbol_H-M 'R -3 c'
_cod_database_code 7201940

loop_
_symmetry_equiv_pos_as_xyz
'x, y, z'
'-y, x-y, z'
'-x+y, -x, z'
'y, x, -z+1/2'
'x-y, -y, -z+1/2'
'-x, -x+y, -z+1/2'
'x+2/3, y+1/3, z+1/3'
'-y+2/3, x-y+1/3, z+1/3'
'-x+y+2/3, -x+1/3, z+1/3'
'y+2/3, x+1/3, -z+5/6'
'x-y+2/3, -y+1/3, -z+5/6'
'-x+2/3, -x+y+1/3, -z+5/6'
'x+1/3, y+2/3, z+2/3'
'-y+1/3, x-y+2/3, z+2/3'
'-x+y+1/3, -x+2/3, z+2/3'
'y+1/3, x+2/3, -z+7/6'
'x-y+1/3, -y+2/3, -z+7/6'
'-x+1/3, -x+y+2/3, -z+7/6'
'-x, -y, -z'
'y, -x+y, -z'
'x-y, x, -z'
'-y, -x, z-1/2'
'-x+y, y, z-1/2'
'x, x-y, z-1/2'
'-x+2/3, -y+1/3, -z+1/3'
'y+2/3, -x+y+1/3, -z+1/3'
'x-y+2/3, x+1/3, -z+1/3'
'-y+2/3, -x+1/3, z-1/6'
'-x+y+2/3, y+1/3, z-1/6'
'x+2/3, x-y+1/3, z-1/6'
'-x+1/3, -y+2/3, -z+2/3'
'y+1/3, -x+y+2/3, -z+2/3'
'x-y+1/3, x+2/3, -z+2/3'
'-y+1/3, -x+2/3, z+1/6'
'-x+y+1/3, y+2/3, z+1/6'
'x+1/3, x-y+2/3, z+1/6'

loop_
_atom_site_label
_atom_site_type_symbol
_atom_site_fract_x
_atom_site_fract_y
_atom_site_fract_z
_atom_site_U_iso_or_equiv
_atom_site_adp_type
_atom_site_occupancy
_atom_site_symmetry_multiplicity
_atom_site_calc_flag
_atom_site_refinement_flags
_atom_site_disorder_assembly
_atom_site_disorder_group
Au1 Au 0.6667 0.3333 0.409237(2) 0.02140(8) Uani 1 3 d S . .
Cl1 Cl 0.6667 0.3333 0.440303(17) 0.0316(3) Uani 1 3 d S . .
P1 P 0.6667 0.3333 0.378916(17) 0.0192(2) Uani 1 3 d S . .
C1 C 0.7019(3) 0.2196(3) 0.36926(4) 0.0239(6) Uani 1 1 d . . .
C2 C 0.6392(3) 0.1478(3) 0.35407(4) 0.0262(6) Uani 1 1 d . . .
H2 H 0.5731 0.1552 0.3487 0.031 Uiso 1 1 calc R . .
C3 C 0.6729(3) 0.0654(3) 0.34675(4) 0.0269(6) Uani 1 1 d . . .
H3 H 0.6296 0.0169 0.3364 0.032 Uiso 1 1 calc R . .
C4 C 0.7691(3) 0.0526(3) 0.35432(4) 0.0284(7) Uani 1 1 d . . .
C5 C 0.8319(3) 0.1255(3) 0.36950(5) 0.0297(7) Uani 1 1 d . . .
H5 H 0.8993 0.1195 0.3747 0.036 Uiso 1 1 calc R . .
C6 C 0.7973(3) 0.2060(3) 0.37704(4) 0.0237(6) Uani 1 1 d . . .
H6 H 0.8389 0.2525 0.3876 0.028 Uiso 1 1 calc R . .
C7 C 0.8029(3) -0.0412(3) 0.34691(5) 0.0419(9) Uani 1 1 d . . .
H7A H 0.8900 -0.0143 0.3500 0.063 Uiso 1 1 calc R . .
H7B H 0.7928 -0.0464 0.3336 0.063 Uiso 1 1 calc R . .
H7C H 0.7477 -0.1235 0.3523 0.063 Uiso 1 1 calc R . .
C8 C 0.5362(3) 0.5823(3) 0.43855(4) 0.0265(7) Uani 1 1 d . . .
C9 C 0.5844(3) 0.6061(3) 0.41995(4) 0.0274(7) Uani 1 1 d . . .
C10 C 0.4971(3) 0.5035(3) 0.40864(4) 0.0270(6) Uani 1 1 d . . .
C11 C 0.3935(3) 0.4153(3) 0.42001(4) 0.0276(7) Uani 1 1 d . . .
C12 C 0.4184(3) 0.4643(3) 0.43854(4) 0.0275(7) Uani 1 1 d . . .
C13 C 0.5502(3) 0.6797(3) 0.44942(4) 0.0272(7) Uani 1 1 d . . .
C14 C 0.3201(3) 0.4502(3) 0.44936(4) 0.0273(7) Uani 1 1 d . . .
C15 C 0.1933(3) 0.3864(3) 0.44240(4) 0.0277(6) Uani 1 1 d . . .
C16 C 0.3354(3) 0.5526(3) 0.46089(4) 0.0270(7) Uani 1 1 d . . .
C17 C 0.2176(3) 0.5527(3) 0.46088(4) 0.0271(7) Uani 1 1 d . . .

loop_
_atom_site_aniso_label
_atom_site_aniso_U_11
_atom_site_aniso_U_22
_atom_site_aniso_U_33
_atom_site_aniso_U_23
_atom_site_aniso_U_13
_atom_site_aniso_U_12
Au1 0.02304(9) 0.02304(9) 0.01812(11) 0.000 0.000 0.01152(5)
Cl1 0.0377(4) 0.0377(4) 0.0195(6) 0.000 0.000 0.0188(2)
P1 0.0194(4) 0.0194(4) 0.0189(6) 0.000 0.000 0.00969(18)
C1 0.0259(15) 0.0220(14) 0.0228(14) 0.0015(12) 0.0030(12) 0.0113(12)
C2 0.0283(16) 0.0260(15) 0.0226(15) 0.0020(12) -0.0012(12) 0.0122(13)
C3 0.0288(16) 0.0246(15) 0.0229(14) -0.0005(12) 0.0004(12) 0.0101(13)
C4 0.0249(15) 0.0212(15) 0.0351(17) 0.0012(13) 0.0044(13) 0.0086(13)
C5 0.0266(16) 0.0320(17) 0.0337(16) 0.0004(13) -0.0024(13) 0.0171(15)
C6 0.0221(15) 0.0203(14) 0.0258(13) -0.0022(12) -0.0031(12) 0.0084(11)
C7 0.0359(19) 0.037(2) 0.056(2) -0.0151(17) -0.0053(17) 0.0206(16)
C8 0.0254(16) 0.0352(18) 0.0259(16) 0.0053(13) -0.0030(13) 0.0203(15)
C9 0.0241(15) 0.0364(18) 0.0305(17) 0.0012(14) -0.0018(13) 0.0217(14)
C10 0.0287(16) 0.0290(16) 0.0332(16) -0.0003(14) 0.0031(14) 0.0219(13)
C11 0.0351(17) 0.0233(15) 0.0323(17) 0.0030(13) 0.0022(14) 0.0206(14)
C12 0.0362(18) 0.0284(17) 0.0267(16) 0.0060(13) -0.0017(13) 0.0227(15)
C13 0.0246(16) 0.0358(18) 0.0238(16) 0.0037(13) -0.0071(12) 0.0171(14)
C14 0.0352(18) 0.0248(16) 0.0233(15) 0.0094(12) 0.0025(13) 0.0159(14)
C15 0.0319(17) 0.0216(14) 0.0266(14) 0.0110(12) 0.0066(14) 0.0113(14)
C16 0.0353(18) 0.0316(17) 0.0153(14) 0.0071(12) 0.0019(13) 0.0177(15)
C17 0.0312(17) 0.0349(18) 0.0145(13) 0.0064(13) 0.0076(12) 0.0159(15)

loop_
_atom_type_symbol
_atom_type_description
_atom_type_scat_dispersion_real
_atom_type_scat_dispersion_imag
_atom_type_scat_source
C C 0.0033 0.0016 'International Tables Vol C Tables 4.2.6.8 and 6.1.1.4'
H H 0.0000 0.0000 'International Tables Vol C Tables 4.2.6.8 and 6.1.1.4'
P P 0.1023 0.0942 'International Tables Vol C Tables 4.2.6.8 and 6.1.1.4'
Cl Cl 0.1484 0.1585 'International Tables Vol C Tables 4.2.6.8 and 6.1.1.4'
Au Au -2.0133 8.8022 'International Tables Vol C Tables 4.2.6.8 and 6.1.1.4'

loop_
_geom_angle_atom_site_label_1
_geom_angle_atom_site_label_2
_geom_angle_atom_site_label_3
_geom_angle
_geom_angle_site_symmetry_1
_geom_angle_site_symmetry_3
_geom_angle_publ_flag
P1 Au1 Cl1 180.0 . . ?
C1 P1 C1 105.65(11) . 2_655 ?
C1 P1 C1 105.66(11) . 3_665 ?
C1 P1 C1 105.66(11) 2_655 3_665 ?
C1 P1 Au1 113.06(10) . . ?
C1 P1 Au1 113.06(10) 2_655 . ?
C1 P1 Au1 113.06(10) 3_665 . ?
C2 C1 C6 119.0(3) . . ?
C2 C1 P1 122.3(2) . . ?
C6 C1 P1 118.6(2) . . ?
C3 C2 C1 120.1(3) . . ?
C2 C3 C4 121.0(3) . . ?
C3 C4 C5 118.4(3) . . ?
C3 C4 C7 121.4(3) . . ?
C5 C4 C7 120.1(3) . . ?
C6 C5 C4 120.8(3) . . ?
C5 C6 C1 120.5(3) . . ?
C13 C8 C12 119.9(3) . . ?
C13 C8 C9 120.3(3) . . ?
C12 C8 C9 107.7(3) . . ?
C9 C9 C10 120.8(3) 11_565 . ?
C9 C9 C8 119.3(3) 11_565 . ?
C10 C9 C8 108.0(3) . . ?
C15 C10 C9 119.8(3) 12 . ?
C15 C10 C11 119.4(3) 12 . ?
C9 C10 C11 108.5(3) . . ?
C11 C11 C12 120.1(3) 12 . ?
C11 C11 C10 120.5(3) 12 . ?
C12 C11 C10 107.4(3) . . ?
C14 C12 C8 120.0(3) . . ?
C14 C12 C11 119.5(3) . . ?
C8 C12 C11 108.3(3) . . ?
C8 C13 C15 120.1(3) . 2_665 ?
C8 C13 C17 120.2(3) . 2_665 ?
C15 C13 C17 107.7(3) 2_665 2_665 ?
C12 C14 C15 120.4(3) . . ?
C12 C14 C16 119.9(3) . . ?
C15 C14 C16 108.3(3) . . ?
C10 C15 C14 120.0(3) 12 . ?
C10 C15 C13 119.7(3) 12 3_565 ?
C14 C15 C13 108.2(3) . 3_565 ?
C17 C16 C14 120.2(3) 2_665 . ?
C17 C16 C17 119.8(3) 2_665 . ?
C14 C16 C17 107.8(3) . . ?
C16 C17 C16 120.2(3) 3_565 . ?
C16 C17 C13 119.7(3) 3_565 3_565 ?
C16 C17 C13 108.1(3) . 3_565 ?

loop_
_geom_bond_atom_site_label_1
_geom_bond_atom_site_label_2
_geom_bond_distance
_geom_bond_site_symmetry_2
_geom_bond_publ_flag
Au1 P1 2.2241(13) . ?
Au1 Cl1 2.2788(13) . ?
P1 C1 1.809(3) . ?
P1 C1 1.809(3) 2_655 ?
P1 C1 1.809(3) 3_665 ?
C1 C2 1.393(4) . ?
C1 C6 1.392(4) . ?
C2 C3 1.385(4) . ?
C3 C4 1.389(4) . ?
C4 C5 1.397(4) . ?
C4 C7 1.514(4) . ?
C5 C6 1.378(4) . ?
C8 C13 1.380(4) . ?
C8 C12 1.455(4) . ?
C8 C9 1.459(4) . ?
C9 C9 1.381(6) 11_565 ?
C9 C10 1.445(4) . ?
C10 C15 1.392(4) 12 ?
C10 C11 1.457(4) . ?
C11 C11 1.377(6) 12 ?
C11 C12 1.457(4) . ?
C12 C14 1.386(4) . ?
C13 C15 1.454(4) 2_665 ?
C13 C17 1.457(4) 2_665 ?
C14 C15 1.448(4) . ?
C14 C16 1.452(4) . ?
C15 C10 1.391(4) 12 ?
C15 C13 1.453(4) 3_565 ?
C16 C17 1.383(4) 2_665 ?
C16 C17 1.454(4) . ?
C17 C16 1.383(4) 3_565 ?
C17 C13 1.457(4) 3_565 ?
